data_7032946
loop_
_publ_author_name
'Hohloch, Stephan'
'Kaiser, Selina'
'Duecker, Fenja Leena'
'Bolje, Aljo\<sa'
'Maity, Ramananda'
'Ko\<smrlj, Janez'
'Sarkar, Biprajit'

_publ_section_title
;
 Catalytic oxygenation of sp3 &quot;C-H&quot; bonds with Ir(III) complexes
 of chelating triazoles and mesoionic carbenes.
;
_journal_issue 2
_journal_name_full 'Dalton transactions (Cambridge, England : 2003)'
_journal_page_first 686
_journal_page_last 693
_journal_paper_doi 10.1039/c4dt02879a
_journal_volume 44
_journal_year 2015
_chemical_formula_sum 'C20 H27 Cl F6 Ir N4 P'
_chemical_formula_weight 696.08
_chemical_name_systematic
;
 ?
;
_space_group_IT_number 14
_symmetry_cell_setting monoclinic
_symmetry_space_group_name_Hall '-P 2yn'
_symmetry_space_group_name_H-M 'P 1 21/n 1'
_atom_sites_solution_hydrogens geom
_atom_sites_solution_primary direct
_atom_sites_solution_secondary difmap
_audit_creation_method SHELXL-97
_cell_angle_alpha 90
_cell_angle_beta 93.306(5)
_cell_angle_gamma 90
_cell_formula_units_Z 4
_cell_length_a 9.121(5)
_cell_length_b 28.247(5)
_cell_length_c 9.246(5)
_cell_measurement_reflns_used 3188
_cell_measurement_temperature 140(2)
_cell_measurement_theta_max 25.04
_cell_measurement_theta_min 1.44
_cell_volume 2378.2(19)
_computing_cell_refinement 'Saint+ Software'
_computing_data_collection 'Bruker Smart Software'
_computing_data_reduction 'Saint+ Software'
_computing_molecular_graphics 'Diamond 3.2i'
_computing_publication_material ShelXL
_computing_structure_refinement 'SHELXL-97 (Sheldrick, 2008)'
_diffrn_ambient_temperature 140(2)
_diffrn_measured_fraction_theta_full 0.999
_diffrn_measured_fraction_theta_max 0.999
_diffrn_measurement_device_type 'Bruker Smart AXS'
_diffrn_measurement_method 'omega scans'
_diffrn_radiation_monochromator graphite
_diffrn_radiation_source 'fine-focus sealed tube'
_diffrn_radiation_type MoK\a
_diffrn_radiation_wavelength 0.71069
_diffrn_reflns_av_R_equivalents 0.0576
_diffrn_reflns_av_sigmaI/netI 0.0515
_diffrn_reflns_limit_h_max 9
_diffrn_reflns_limit_h_min -10
_diffrn_reflns_limit_k_max 33
_diffrn_reflns_limit_k_min -33
_diffrn_reflns_limit_l_max 10
_diffrn_reflns_limit_l_min -10
_diffrn_reflns_number 16300
_diffrn_reflns_theta_full 25.04
_diffrn_reflns_theta_max 25.04
_diffrn_reflns_theta_min 1.44
_exptl_absorpt_coefficient_mu 5.857
_exptl_absorpt_correction_T_max 0.745
_exptl_absorpt_correction_T_min 0.493
_exptl_absorpt_correction_type multi-scan
_exptl_absorpt_process_details 'Blessing, 1995'
_exptl_crystal_colour yellow
_exptl_crystal_density_diffrn 1.944
_exptl_crystal_density_method 'not measured'
_exptl_crystal_description plate
_exptl_crystal_F_000 1352
_exptl_crystal_size_max 0.12
_exptl_crystal_size_mid 0.11
_exptl_crystal_size_min 0.03
_refine_diff_density_max 1.686
_refine_diff_density_min -2.333
_refine_diff_density_rms 0.165
_refine_ls_extinction_method none
_refine_ls_goodness_of_fit_ref 1.092
_refine_ls_hydrogen_treatment mixed
_refine_ls_matrix_type full
_refine_ls_number_parameters 308
_refine_ls_number_reflns 4183
_refine_ls_number_restraints 9
_refine_ls_restrained_S_all 1.096
_refine_ls_R_factor_all 0.0605
_refine_ls_R_factor_gt 0.0399
_refine_ls_shift/su_max 0.001
_refine_ls_shift/su_mean 0.000
_refine_ls_structure_factor_coef Fsqd
_refine_ls_weighting_details 'calc w=1/[\s^2^(Fo^2^)+(0.0244P)^2^+16.7714P] where P=(Fo^2^+2Fc^2^)/3'
_refine_ls_weighting_scheme calc
_refine_ls_wR_factor_gt 0.0823
_refine_ls_wR_factor_ref 0.0890
_reflns_number_gt 3188
_reflns_number_total 4183
_reflns_threshold_expression >2\s(I)
_cod_data_source_file c4dt02879a2.cif
_cod_data_source_block sar463m
_cod_depositor_comments 'Adding full bibliography for 7032946--7032948.cif.'
_cod_original_sg_symbol_H-M P2(1)/n
_cod_database_code 7032946

loop_
_symmetry_equiv_pos_as_xyz
'x, y, z'
'-x+1/2, y+1/2, -z+1/2'
'-x, -y, -z'
'x-1/2, -y-1/2, z-1/2'

loop_
_atom_site_label
_atom_site_type_symbol
_atom_site_fract_x
_atom_site_fract_y
_atom_site_fract_z
_atom_site_U_iso_or_equiv
_atom_site_adp_type
_atom_site_occupancy
_atom_site_symmetry_multiplicity
_atom_site_calc_flag
_atom_site_refinement_flags
_atom_site_disorder_assembly
_atom_site_disorder_group
Ir1 Ir 0.22829(3) 0.373056(11) 0.05348(3) 0.02170(10) Uani 1 1 d . B .
Cl1 Cl 0.3499(3) 0.44172(8) 0.1549(3) 0.0442(6) Uani 1 1 d . . .
P1 P -0.1858(3) 0.33749(8) -0.3885(3) 0.0346(6) Uani 1 1 d . . .
F2 F -0.0334(6) 0.3623(2) -0.4141(6) 0.0556(17) Uani 1 1 d . . .
F1 F -0.1747(7) 0.3561(2) -0.2254(6) 0.0584(17) Uani 1 1 d . . .
F3 F -0.1959(6) 0.3190(2) -0.5515(6) 0.0468(14) Uani 1 1 d . . .
N2 N 0.0250(7) 0.4062(2) 0.0994(7) 0.0226(15) Uani 1 1 d . . .
F5 F -0.1017(9) 0.2903(2) -0.3430(8) 0.088(3) Uani 1 1 d . . .
N3 N 0.1381(8) 0.4496(2) -0.3410(8) 0.0315(17) Uani 1 1 d . . .
F6 F -0.2693(7) 0.3840(2) -0.4355(7) 0.0621(17) Uani 1 1 d . . .
N5 N 0.2291(7) 0.4228(2) -0.2571(7) 0.0256(16) Uani 1 1 d . B .
F4 F -0.3362(7) 0.3129(3) -0.3626(7) 0.079(2) Uani 1 1 d . . .
C4 C -0.0458(8) 0.4318(3) -0.0073(8) 0.0199(17) Uani 1 1 d . . .
N1 N 0.0234(7) 0.4559(2) -0.2626(7) 0.0243(15) Uani 1 1 d . . .
C8 C 0.3718(10) 0.4105(3) -0.3158(10) 0.038(2) Uani 1 1 d D . .
H8A H 0.3585 0.3841 -0.3825 0.046 Uiso 1 1 calc R A 1
H8B H 0.4402 0.4007 -0.2372 0.046 Uiso 1 1 calc RD A 1
C2 C -0.1809(9) 0.4529(3) 0.0093(9) 0.0290(19) Uani 1 1 d . . .
H2 H -0.2271 0.4703 -0.0656 0.035 Uiso 1 1 calc R . .
C1 C 0.1747(8) 0.4112(3) -0.1276(9) 0.0212(17) Uani 1 1 d . . .
C37 C -0.1033(9) 0.4819(3) -0.3238(9) 0.032(2) Uani 1 1 d . . .
H37A H -0.0804 0.4954 -0.4152 0.049 Uiso 1 1 calc R . .
H37B H -0.1277 0.5068 -0.2587 0.049 Uiso 1 1 calc R . .
H37C H -0.1854 0.4608 -0.3380 0.049 Uiso 1 1 calc R . .
C6 C -0.1739(9) 0.4220(3) 0.2495(10) 0.031(2) Uani 1 1 d . . .
H6 H -0.2152 0.4182 0.3384 0.038 Uiso 1 1 calc R . .
C7 C -0.0391(9) 0.4017(3) 0.2255(9) 0.0287(19) Uani 1 1 d . . .
H7 H 0.0087 0.3844 0.2997 0.034 Uiso 1 1 calc R . .
C3 C 0.0420(8) 0.4338(2) -0.1333(8) 0.0190(16) Uani 1 1 d . B .
C5 C -0.2461(8) 0.4475(3) 0.1411(10) 0.030(2) Uani 1 1 d . . .
H5 H -0.3371 0.4611 0.1553 0.035 Uiso 1 1 calc R . .
C9 C 0.438(2) 0.4544(6) -0.398(2) 0.058(6) Uani 0.50 1 d PDU B 1
H9A H 0.5205 0.4669 -0.3404 0.087 Uiso 0.50 1 calc PR B 1
H9B H 0.3645 0.4784 -0.4117 0.087 Uiso 0.50 1 calc PR B 1
H9C H 0.4699 0.4443 -0.4898 0.087 Uiso 0.50 1 calc PR B 1
C9A C 0.476(2) 0.4527(7) -0.245(3) 0.089(9) Uiso 0.50 1 d PD B 2
H9A1 H 0.5743 0.4489 -0.2754 0.134 Uiso 0.50 1 calc PR B 2
H9A2 H 0.4768 0.4511 -0.1414 0.134 Uiso 0.50 1 calc PRD B 2
H9A3 H 0.4382 0.4829 -0.2772 0.134 Uiso 0.50 1 calc PR B 2
C23 C 0.2717(10) 0.3051(3) -0.0426(10) 0.0280(18) Uani 1 1 d . . .
C22 C 0.1587(9) 0.3000(3) 0.0563(9) 0.0268(19) Uani 1 1 d . B .
C24 C 0.4018(9) 0.3221(3) 0.0335(10) 0.031(2) Uani 1 1 d . B .
C21 C 0.2246(10) 0.3101(3) 0.1996(10) 0.031(2) Uani 1 1 d . . .
C20 C 0.3726(10) 0.3237(3) 0.1840(10) 0.033(2) Uani 1 1 d . B .
C27 C 0.0069(10) 0.2826(3) 0.0261(12) 0.043(2) Uani 1 1 d . . .
H27A H -0.0223 0.2880 -0.0739 0.065 Uiso 1 1 calc R B .
H27B H -0.0584 0.2992 0.0863 0.065 Uiso 1 1 calc R . .
H27C H 0.0030 0.2493 0.0464 0.065 Uiso 1 1 calc R . .
C28 C 0.2529(13) 0.2919(3) -0.2019(11) 0.049(3) Uani 1 1 d . B .
H28A H 0.2592 0.2582 -0.2120 0.073 Uiso 1 1 calc R . .
H28B H 0.3288 0.3067 -0.2537 0.073 Uiso 1 1 calc R . .
H28C H 0.1587 0.3026 -0.2406 0.073 Uiso 1 1 calc R . .
C26 C 0.1569(12) 0.3020(4) 0.3398(10) 0.049(3) Uani 1 1 d . B .
H26A H 0.1892 0.2721 0.3793 0.073 Uiso 1 1 calc R . .
H26B H 0.0519 0.3019 0.3245 0.073 Uiso 1 1 calc R . .
H26C H 0.1860 0.3269 0.4062 0.073 Uiso 1 1 calc R . .
C25 C 0.4828(11) 0.3374(3) 0.3025(11) 0.045(3) Uani 1 1 d . . .
H25A H 0.4356 0.3392 0.3926 0.067 Uiso 1 1 calc R B .
H25B H 0.5238 0.3678 0.2811 0.067 Uiso 1 1 calc R . .
H25C H 0.5596 0.3142 0.3101 0.067 Uiso 1 1 calc R . .
C29 C 0.5520(10) 0.3282(3) -0.0229(12) 0.046(3) Uani 1 1 d . . .
H29A H 0.5951 0.3569 0.0150 0.069 Uiso 1 1 calc R B .
H29B H 0.5439 0.3297 -0.1268 0.069 Uiso 1 1 calc R . .
H29C H 0.6128 0.3018 0.0070 0.069 Uiso 1 1 calc R . .

loop_
_atom_site_aniso_label
_atom_site_aniso_U_11
_atom_site_aniso_U_22
_atom_site_aniso_U_33
_atom_site_aniso_U_23
_atom_site_aniso_U_13
_atom_site_aniso_U_12
Ir1 0.01864(16) 0.02039(15) 0.02638(17) 0.00231(16) 0.00407(11) 0.00440(15)
Cl1 0.0314(13) 0.0356(13) 0.0652(18) -0.0014(12) 0.0006(12) 0.0063(10)
P1 0.0375(14) 0.0341(13) 0.0314(14) 0.0003(10) -0.0039(10) -0.0061(11)
F2 0.043(3) 0.063(4) 0.063(4) -0.028(3) 0.015(3) -0.021(3)
F1 0.072(4) 0.072(4) 0.032(3) -0.006(3) 0.004(3) -0.031(3)
F3 0.040(3) 0.061(4) 0.038(3) -0.017(3) -0.004(3) 0.004(3)
N2 0.022(4) 0.020(3) 0.026(4) -0.003(3) 0.001(3) 0.001(3)
F5 0.127(7) 0.039(4) 0.091(6) 0.008(4) -0.051(5) -0.001(4)
N3 0.035(4) 0.033(4) 0.029(4) 0.004(3) 0.014(3) 0.000(3)
F6 0.078(4) 0.057(4) 0.051(4) -0.003(3) 0.005(3) 0.030(3)
N5 0.024(4) 0.021(4) 0.033(4) 0.007(3) 0.007(3) 0.010(3)
F4 0.067(5) 0.117(6) 0.053(4) -0.010(4) 0.009(3) -0.060(4)
C4 0.020(4) 0.017(4) 0.023(4) -0.001(3) 0.002(3) 0.000(3)
N1 0.027(4) 0.025(4) 0.020(4) 0.001(3) 0.001(3) 0.002(3)
C8 0.035(5) 0.039(5) 0.043(6) 0.000(4) 0.023(4) 0.009(4)
C2 0.019(4) 0.036(5) 0.031(5) 0.002(4) -0.005(4) 0.003(4)
C1 0.020(4) 0.018(4) 0.026(5) -0.001(3) 0.006(3) 0.003(3)
C37 0.031(5) 0.040(5) 0.027(5) 0.012(4) -0.003(4) 0.007(4)
C6 0.026(5) 0.033(5) 0.037(5) -0.007(4) 0.016(4) 0.005(4)
C7 0.030(5) 0.027(5) 0.030(5) 0.004(4) 0.004(4) -0.007(4)
C3 0.016(4) 0.011(4) 0.030(5) 0.000(3) 0.003(3) -0.002(3)
C5 0.012(4) 0.026(4) 0.051(6) -0.001(4) 0.008(4) 0.003(3)
C9 0.058(6) 0.058(6) 0.058(6) 0.0000(10) 0.0038(11) 0.0002(10)
C23 0.032(5) 0.018(4) 0.034(5) 0.000(4) -0.001(4) 0.009(4)
C22 0.024(4) 0.019(4) 0.037(5) 0.002(4) 0.002(4) 0.006(3)
C24 0.028(5) 0.024(4) 0.043(6) 0.002(4) 0.009(4) 0.004(4)
C21 0.033(5) 0.025(4) 0.035(5) 0.010(4) 0.000(4) 0.011(4)
C20 0.034(5) 0.021(4) 0.044(6) 0.004(4) -0.002(4) 0.003(4)
C27 0.033(5) 0.034(5) 0.063(7) 0.005(5) -0.004(5) -0.001(4)
C28 0.070(8) 0.030(5) 0.047(6) -0.008(5) 0.014(5) 0.007(5)
C26 0.068(8) 0.046(6) 0.035(6) 0.015(5) 0.022(5) 0.022(5)
C25 0.043(6) 0.038(6) 0.052(7) 0.004(5) -0.008(5) 0.008(5)
C29 0.035(5) 0.038(6) 0.066(7) 0.008(5) 0.016(5) 0.010(4)

loop_
_atom_type_symbol
_atom_type_description
_atom_type_scat_dispersion_real
_atom_type_scat_dispersion_imag
_atom_type_scat_source
C C 0.0033 0.0016 'International Tables Vol C Tables 4.2.6.8 and 6.1.1.4'
H H 0.0000 0.0000 'International Tables Vol C Tables 4.2.6.8 and 6.1.1.4'
N N 0.0061 0.0033 'International Tables Vol C Tables 4.2.6.8 and 6.1.1.4'
F F 0.0171 0.0103 'International Tables Vol C Tables 4.2.6.8 and 6.1.1.4'
P P 0.1023 0.0942 'International Tables Vol C Tables 4.2.6.8 and 6.1.1.4'
Cl Cl 0.1484 0.1585 'International Tables Vol C Tables 4.2.6.8 and 6.1.1.4'
Ir Ir -1.4442 7.9887 'International Tables Vol C Tables 4.2.6.8 and 6.1.1.4'

loop_
_geom_angle_atom_site_label_1
_geom_angle_atom_site_label_2
_geom_angle_atom_site_label_3
_geom_angle
C1 Ir1 N2 76.2(3)
C1 Ir1 C24 115.3(3)
N2 Ir1 C24 163.2(3)
C1 Ir1 C22 117.4(3)
N2 Ir1 C22 99.0(3)
C24 Ir1 C22 65.2(3)
C1 Ir1 C23 100.0(3)
N2 Ir1 C23 130.6(3)
C24 Ir1 C23 38.6(3)
C22 Ir1 C23 38.5(3)
C1 Ir1 C20 152.6(3)
N2 Ir1 C20 131.2(3)
C24 Ir1 C20 38.1(3)
C22 Ir1 C20 63.9(3)
C23 Ir1 C20 63.3(3)
C1 Ir1 C21 155.6(3)
N2 Ir1 C21 100.6(3)
C24 Ir1 C21 63.7(3)
C22 Ir1 C21 38.5(3)
C23 Ir1 C21 63.3(3)
C20 Ir1 C21 37.1(3)
C1 Ir1 Cl1 88.7(2)
N2 Ir1 Cl1 87.42(18)
C24 Ir1 Cl1 104.4(2)
C22 Ir1 Cl1 153.9(2)
C23 Ir1 Cl1 142.0(2)
C20 Ir1 Cl1 92.8(2)
C21 Ir1 Cl1 115.5(3)
F4 P1 F6 89.9(4)
F4 P1 F5 90.1(5)
F6 P1 F5 179.3(4)
F4 P1 F2 179.8(5)
F6 P1 F2 90.2(4)
F5 P1 F2 89.8(4)
F4 P1 F3 89.8(3)
F6 P1 F3 90.7(3)
F5 P1 F3 88.6(4)
F2 P1 F3 90.4(3)
F4 P1 F1 90.6(3)
F6 P1 F1 89.3(4)
F5 P1 F1 91.4(4)
F2 P1 F1 89.3(3)
F3 P1 F1 179.7(4)
C7 N2 C4 118.0(7)
C7 N2 Ir1 123.9(5)
C4 N2 Ir1 118.1(5)
N1 N3 N5 104.1(6)
N3 N5 C1 113.6(6)
N3 N5 C8 116.7(7)
C1 N5 C8 129.7(7)
N2 C4 C2 122.5(7)
N2 C4 C3 110.0(7)
C2 C4 C3 127.5(7)
N3 N1 C3 111.2(6)
N3 N1 C37 119.4(7)
C3 N1 C37 129.3(7)
N5 C8 C9 111.0(10)
N5 C8 C9A 100.7(9)
C9 C8 C9A 52.6(13)
N5 C8 H8A 109.4
C9 C8 H8A 109.4
C9A C8 H8A 149.4
N5 C8 H8B 109.4
C9 C8 H8B 109.4
C9A C8 H8B 64.9
H8A C8 H8B 108.0
C4 C2 C5 118.5(8)
C4 C2 H2 120.8
C5 C2 H2 120.8
N5 C1 C3 102.8(7)
N5 C1 Ir1 140.4(6)
C3 C1 Ir1 116.8(6)
N1 C37 H37A 109.5
N1 C37 H37B 109.5
H37A C37 H37B 109.5
N1 C37 H37C 109.5
H37A C37 H37C 109.5
H37B C37 H37C 109.5
C5 C6 C7 119.6(8)
C5 C6 H6 120.2
C7 C6 H6 120.2
N2 C7 C6 122.4(8)
N2 C7 H7 118.8
C6 C7 H7 118.8
N1 C3 C1 108.4(7)
N1 C3 C4 132.9(7)
C1 C3 C4 118.7(7)
C6 C5 C2 119.0(7)
C6 C5 H5 120.5
C2 C5 H5 120.5
C8 C9 H9A 109.5
C8 C9 H9B 109.5
H9A C9 H9B 109.5
C8 C9 H9C 109.5
H9A C9 H9C 109.5
H9B C9 H9C 109.5
C8 C9A H9A1 109.5
C8 C9A H9A2 109.5
H9A1 C9A H9A2 109.5
C8 C9A H9A3 109.5
H9A1 C9A H9A3 109.5
H9A2 C9A H9A3 109.5
C22 C23 C24 109.2(8)
C22 C23 C28 123.6(9)
C24 C23 C28 127.2(9)
C22 C23 Ir1 70.6(5)
C24 C23 Ir1 70.5(5)
C28 C23 Ir1 127.1(6)
C23 C22 C21 106.9(8)
C23 C22 C27 128.0(9)
C21 C22 C27 124.8(8)
C23 C22 Ir1 70.9(4)
C21 C22 Ir1 73.6(5)
C27 C22 Ir1 126.0(6)
C23 C24 C20 107.1(8)
C23 C24 C29 128.0(9)
C20 C24 C29 123.9(8)
C23 C24 Ir1 70.9(5)
C20 C24 Ir1 73.5(5)
C29 C24 Ir1 129.8(6)
C20 C21 C22 107.8(8)
C20 C21 C26 125.2(9)
C22 C21 C26 126.6(9)
C20 C21 Ir1 71.0(5)
C22 C21 Ir1 67.9(4)
C26 C21 Ir1 132.2(6)
C21 C20 C24 108.7(8)
C21 C20 C25 126.8(9)
C24 C20 C25 124.5(8)
C21 C20 Ir1 71.9(5)
C24 C20 Ir1 68.4(5)
C25 C20 Ir1 126.0(6)
C22 C27 H27A 109.5
C22 C27 H27B 109.5
H27A C27 H27B 109.5
C22 C27 H27C 109.5
H27A C27 H27C 109.5
H27B C27 H27C 109.5
C23 C28 H28A 109.5
C23 C28 H28B 109.5
H28A C28 H28B 109.5
C23 C28 H28C 109.5
H28A C28 H28C 109.5
H28B C28 H28C 109.5
C21 C26 H26A 109.5
C21 C26 H26B 109.5
H26A C26 H26B 109.5
C21 C26 H26C 109.5
H26A C26 H26C 109.5
H26B C26 H26C 109.5
C20 C25 H25A 109.5
C20 C25 H25B 109.5
H25A C25 H25B 109.5
C20 C25 H25C 109.5
H25A C25 H25C 109.5
H25B C25 H25C 109.5
C24 C29 H29A 109.5
C24 C29 H29B 109.5
H29A C29 H29B 109.5
C24 C29 H29C 109.5
H29A C29 H29C 109.5
H29B C29 H29C 109.5

loop_
_geom_bond_atom_site_label_1
_geom_bond_atom_site_label_2
_geom_bond_distance
Ir1 C1 2.027(8)
Ir1 N2 2.142(6)
Ir1 C24 2.156(8)
Ir1 C22 2.159(8)
Ir1 C23 2.162(8)
Ir1 C20 2.224(9)
Ir1 C21 2.235(8)
Ir1 Cl1 2.398(3)
P1 F4 1.569(6)
P1 F6 1.569(6)
P1 F5 1.584(7)
P1 F2 1.586(6)
P1 F3 1.593(6)
P1 F1 1.595(6)
N2 C7 1.340(10)
N2 C4 1.357(10)
N3 N1 1.318(9)
N3 N5 1.339(9)
N5 C1 1.362(10)
N5 C8 1.480(10)
C4 C2 1.385(11)
C4 C3 1.453(11)
N1 C3 1.351(10)
N1 C37 1.457(10)
C8 C9 1.590(10)
C8 C9A 1.637(9)
C8 H8A 0.9700
C8 H8B 0.9700
C2 C5 1.394(12)
C2 H2 0.9300
C1 C3 1.367(10)
C37 H37A 0.9600
C37 H37B 0.9600
C37 H37C 0.9600
C6 C5 1.372(12)
C6 C7 1.385(11)
C6 H6 0.9300
C7 H7 0.9300
C5 H5 0.9300
C9 H9A 0.9600
C9 H9B 0.9600
C9 H9C 0.9600
C9A H9A1 0.9600
C9A H9A2 0.9600
C9A H9A3 0.9600
C23 C22 1.424(12)
C23 C24 1.428(12)
C23 C28 1.519(13)
C22 C21 1.451(12)
C22 C27 1.481(12)
C24 C20 1.432(13)
C24 C29 1.503(12)
C21 C20 1.420(12)
C21 C26 1.484(12)
C20 C25 1.495(13)
C27 H27A 0.9600
C27 H27B 0.9600
C27 H27C 0.9600
C28 H28A 0.9600
C28 H28B 0.9600
C28 H28C 0.9600
C26 H26A 0.9600
C26 H26B 0.9600
C26 H26C 0.9600
C25 H25A 0.9600
C25 H25B 0.9600
C25 H25C 0.9600
C29 H29A 0.9600
C29 H29B 0.9600
C29 H29C 0.9600
